data_7063819
loop_
_publ_author_name
'Oleksii, Y.'
'Cheret, Y.'
'Allain, M.'
'Brosseau, A.'
'Haacke, S.'
'El-Ghayoury, A.'

_publ_section_title
;
 Unraveling AIE in zinc(ii) coordination complexes: role of ligand
 structure and mechanistic insights
;
_journal_issue 24
_journal_name_full 'New Journal of Chemistry'
_journal_page_first 10089
_journal_page_last 10101
_journal_paper_doi 10.1039/D5NJ01420D
_journal_volume 49
_journal_year 2025
_chemical_formula_moiety 'C42 H30 N10 S2 Zn, 2(Cl O4), C H2 Cl2, C H4 O'
_chemical_formula_sum 'C44 H36 Cl4 N10 O9 S2 Zn'
_chemical_formula_weight 1120.12
_space_group_IT_number 2
_space_group_name_Hall '-P 1'
_space_group_name_H-M_alt 'P -1'
_symmetry_cell_setting triclinic
_symmetry_Int_Tables_number 2
_symmetry_space_group_name_Hall '-P 1'
_symmetry_space_group_name_H-M 'P -1'
_atom_sites_solution_hydrogens geom
_atom_sites_solution_primary dual
_atom_sites_solution_secondary difmap
_audit_creation_date 2025-05-07T17:58:00-00:00
_audit_creation_method 'WinGX routine CIF_UPDATE'
_audit_update_record
;
2025-05-12 deposited with the CCDC.	2025-05-15 downloaded from the CCDC.
;
_cell_angle_alpha 71.154(2)
_cell_angle_beta 76.115(2)
_cell_angle_gamma 64.496(2)
_cell_formula_units_Z 2
_cell_length_a 13.3088(3)
_cell_length_b 14.6201(3)
_cell_length_c 14.6236(3)
_cell_measurement_reflns_used 26070
_cell_measurement_temperature 200.00(10)
_cell_measurement_theta_max 76.087
_cell_measurement_theta_min 3.141
_cell_volume 2413.44(10)
_computing_cell_refinement 'CrysAlisPro 1.171.42.102a (Rigaku OD, 2023)'
_computing_data_collection 'CrysAlisPro 1.171.42.102a (Rigaku OD, 2023)'
_computing_data_reduction 'CrysAlisPro 1.171.42.102a (Rigaku OD, 2023)'
_computing_molecular_graphics 'DIAMOND 3.2k (Crystal Impact GbR, 2014)'
_computing_publication_material 'WinGX publication routines (Farrugia, V2021)'
_computing_structure_refinement 'SHELXL-2019/3 (Sheldrick, 2019)'
_computing_structure_solution 'SHELXT-2018/2 (Sheldrick, 2018)'
_diffrn_ambient_temperature 200.00(10)
_diffrn_detector_area_resol_mean 5.199
_diffrn_measured_fraction_theta_full 0.982
_diffrn_measured_fraction_theta_max 0.964
_diffrn_measurement_device_type 'SuperNova, Single source at offset, AtlasS2'
_diffrn_measurement_method '\w scans'
_diffrn_radiation_monochromator mirror
_diffrn_radiation_type CuK\a
_diffrn_radiation_wavelength 1.54184
_diffrn_reflns_av_R_equivalents 0.0398
_diffrn_reflns_av_unetI/netI 0.0223
_diffrn_reflns_Laue_measured_fraction_full 0.982
_diffrn_reflns_Laue_measured_fraction_max 0.964
_diffrn_reflns_limit_h_max 14
_diffrn_reflns_limit_h_min -15
_diffrn_reflns_limit_k_max 18
_diffrn_reflns_limit_k_min -18
_diffrn_reflns_limit_l_max 18
_diffrn_reflns_limit_l_min -18
_diffrn_reflns_number 44155
_diffrn_reflns_point_group_measured_fraction_full 0.982
_diffrn_reflns_point_group_measured_fraction_max 0.964
_diffrn_reflns_theta_full 69
_diffrn_reflns_theta_max 76.148
_diffrn_reflns_theta_min 3.216
_exptl_absorpt_coefficient_mu 4.113
_exptl_absorpt_correction_T_max 1
_exptl_absorpt_correction_T_min 0.30953
_exptl_absorpt_correction_type multi-scan
_exptl_absorpt_process_details
;
        CrysAlisPro 1.171.42.102a (Rigaku Oxford Diffraction, 2023)
        Empirical absorption correction using spherical harmonics,
        implemented in SCALE3 ABSPACK scaling algorithm.
;
_exptl_crystal_colour yellow
_exptl_crystal_density_diffrn 1.541
_exptl_crystal_description prism
_exptl_crystal_F_000 1144
_exptl_crystal_size_max 0.383
_exptl_crystal_size_mid 0.168
_exptl_crystal_size_min 0.119
_refine_diff_density_max 0.65
_refine_diff_density_min -0.543
_refine_diff_density_rms 0.058
_refine_ls_extinction_method none
_refine_ls_goodness_of_fit_ref 1.038
_refine_ls_hydrogen_treatment constr
_refine_ls_matrix_type full
_refine_ls_number_parameters 669
_refine_ls_number_reflns 9750
_refine_ls_number_restraints 135
_refine_ls_restrained_S_all 1.069
_refine_ls_R_factor_all 0.0491
_refine_ls_R_factor_gt 0.0466
_refine_ls_shift/su_max 0.001
_refine_ls_shift/su_mean 0
_refine_ls_structure_factor_coef Fsqd
_refine_ls_weighting_details 'w=1/[\s^2^(Fo^2^)+(0.0728P)^2^+1.4622P] where P=(Fo^2^+2Fc^2^)/3'
_refine_ls_weighting_scheme calc
_refine_ls_wR_factor_gt 0.1296
_refine_ls_wR_factor_ref 0.1325
_reflns_Friedel_coverage 0
_reflns_number_gt 9032
_reflns_number_total 9750
_reflns_threshold_expression 'I > 2\s(I)'
_cod_data_source_file d5nj01420d2.cif
_cod_data_source_block YO99
_cod_depositor_comments 'Adding full bibliography for 7063819--7063820.cif.'
_cod_database_code 7063819
_shelx_shelxl_version_number 2019/3

loop_
_symmetry_equiv_pos_as_xyz
'x, y, z'
'-x, -y, -z'

loop_
_atom_site_label
_atom_site_type_symbol
_atom_site_fract_x
_atom_site_fract_y
_atom_site_fract_z
_atom_site_U_iso_or_equiv
_atom_site_adp_type
_atom_site_occupancy
_atom_site_site_symmetry_order
_atom_site_calc_flag
_atom_site_refinement_flags_posn
_atom_site_refinement_flags_adp
_atom_site_refinement_flags_occupancy
_atom_site_disorder_assembly
_atom_site_disorder_group
C1 C 0.9566(2) 0.12305(19) 0.57551(18) 0.0490(5) Uani 1 1 d . . . . .
C2 C 1.0225(3) 0.0728(2) 0.6516(2) 0.0596(7) Uani 1 1 d . . . . .
H2 H 0.989193 0.071551 0.716924 0.072 Uiso 1 1 calc R U . . .
C3 C 1.1365(3) 0.0248(2) 0.6307(2) 0.0642(7) Uani 1 1 d . . . . .
H3 H 1.18234 -0.009802 0.682116 0.077 Uiso 1 1 calc R U . . .
C4 C 1.1858(3) 0.0264(2) 0.5350(2) 0.0650(7) Uani 1 1 d . . . . .
H4 H 1.264926 -0.006468 0.521949 0.078 Uiso 1 1 calc R U . . .
C5 C 1.1219(3) 0.0745(2) 0.4596(2) 0.0577(6) Uani 1 1 d . . . . .
H5 H 1.156344 0.074441 0.394645 0.069 Uiso 1 1 calc R U . . .
C6 C 1.0047(2) 0.12406(19) 0.47857(18) 0.0481(5) Uani 1 1 d . . . . .
C7 C 0.9212(2) 0.17747(19) 0.41128(16) 0.0450(5) Uani 1 1 d . U . . .
H7 H 0.938563 0.184836 0.343021 0.054 Uiso 1 1 calc R U . . .
C8 C 0.8169(2) 0.2154(2) 0.45560(19) 0.0523(6) Uani 1 1 d . U . . .
C9 C 0.7163(2) 0.2714(2) 0.40592(19) 0.0544(6) Uani 1 1 d . . . . .
H9 H 0.726403 0.276707 0.33812 0.065 Uiso 1 1 calc R U . . .
C10 C 0.6132(2) 0.3154(2) 0.44508(19) 0.0534(6) Uani 1 1 d . . . . .
H10 H 0.601297 0.310859 0.512834 0.064 Uiso 1 1 calc R U . . .
C11 C 0.5143(2) 0.37147(18) 0.39069(18) 0.0483(5) Uani 1 1 d . . . . .
C12 C 0.5204(2) 0.37169(18) 0.29310(19) 0.0474(5) Uani 1 1 d . . . . .
H12 H 0.588922 0.334778 0.259083 0.057 Uiso 1 1 calc R U . . .
C13 C 0.4238(2) 0.42707(16) 0.24860(16) 0.0414(5) Uani 1 1 d . . . . .
C14 C 0.4126(2) 0.42543(19) 0.43743(18) 0.0494(5) Uani 1 1 d . . . . .
H14 H 0.405732 0.425509 0.503587 0.059 Uiso 1 1 calc R U . . .
C15 C 0.3215(2) 0.47908(17) 0.38584(16) 0.0444(5) Uani 1 1 d . . . . .
C16 C 0.4901(2) 0.37670(19) 0.08965(18) 0.0483(5) Uani 1 1 d . . . . .
H16 H 0.562815 0.32493 0.100949 0.058 Uiso 1 1 calc R U . . .
C17 C 0.4407(2) 0.4084(2) 0.00806(19) 0.0535(6) Uani 1 1 d . . . . .
H17 H 0.471705 0.383453 -0.04907 0.064 Uiso 1 1 calc R U . . .
C18 C 0.3341(2) 0.48568(19) 0.02478(18) 0.0498(6) Uani 1 1 d . . . . .
H18 H 0.280636 0.522357 -0.020579 0.06 Uiso 1 1 calc R U . . .
C19 C 0.1731(3) 0.5483(2) 0.51727(19) 0.0575(7) Uani 1 1 d . . . . .
H19 H 0.214773 0.519528 0.571257 0.069 Uiso 1 1 calc R U . . .
C20 C 0.0630(3) 0.6086(3) 0.5174(2) 0.0669(8) Uani 1 1 d . . . . .
H20 H 0.011763 0.631013 0.570915 0.08 Uiso 1 1 calc R U . . .
C21 C 0.0399(3) 0.6314(2) 0.4226(2) 0.0645(8) Uani 1 1 d . . . . .
H21 H -0.031962 0.673123 0.401237 0.077 Uiso 1 1 calc R U . . .
C22 C -0.6532(2) 1.1658(2) 0.0731(2) 0.0583(7) Uani 1 1 d . . . . .
C23 C -0.7311(2) 1.2614(3) 0.0287(3) 0.0702(9) Uani 1 1 d . . . . .
H23 H -0.708613 1.31473 -0.015908 0.084 Uiso 1 1 calc R U . . .
C24 C -0.8435(3) 1.2750(3) 0.0528(3) 0.0829(12) Uani 1 1 d . . . . .
H24 H -0.898986 1.339302 0.02396 0.099 Uiso 1 1 calc R U . . .
C25 C -0.8765(2) 1.1977(4) 0.1175(3) 0.0842(13) Uani 1 1 d . . . . .
H25 H -0.9539 1.20955 0.132004 0.101 Uiso 1 1 calc R U . . .
C26 C -0.7992(2) 1.1040(3) 0.1613(3) 0.0782(11) Uani 1 1 d . . . . .
H26 H -0.822985 1.051749 0.206485 0.094 Uiso 1 1 calc R U . . .
C27 C -0.6842(2) 1.0859(2) 0.1389(3) 0.0615(8) Uani 1 1 d . . . . .
C28 C -0.5892(2) 0.9945(2) 0.1723(3) 0.0607(7) Uani 1 1 d . . . . .
H28 H -0.594649 0.932639 0.217064 0.073 Uiso 1 1 calc R U . . .
C29 C -0.4900(2) 1.0054(2) 0.1331(2) 0.0536(6) Uani 1 1 d . . . . .
C30 C -0.3802(2) 0.9254(2) 0.1501(2) 0.0512(6) Uani 1 1 d . . . . .
H30 H -0.376474 0.856096 0.180672 0.061 Uiso 1 1 calc R U . . .
C31 C -0.28351(19) 0.93888(18) 0.1270(2) 0.0459(5) Uani 1 1 d . . . . .
H31 H -0.286016 1.008016 0.09832 0.055 Uiso 1 1 calc R U . . .
C32 C -0.17376(18) 0.85419(17) 0.14308(17) 0.0391(4) Uani 1 1 d . . . . .
C33 C -0.07999(17) 0.87829(16) 0.13232(15) 0.0355(4) Uani 1 1 d . . . . .
H33 H -0.086516 0.948919 0.115067 0.043 Uiso 1 1 calc R U . . .
C34 C 0.02236(17) 0.79646(15) 0.14751(14) 0.0326(4) Uani 1 1 d . . . . .
C35 C -0.15929(19) 0.74813(18) 0.16828(18) 0.0437(5) Uani 1 1 d . . . . .
H35 H -0.221025 0.72864 0.176553 0.052 Uiso 1 1 calc R U . . .
C36 C -0.05341(19) 0.67417(16) 0.18042(15) 0.0390(5) Uani 1 1 d . . . . .
C37 C 0.14553(19) 0.89738(18) 0.10910(17) 0.0406(5) Uani 1 1 d . . . . .
H37 H 0.094607 0.966868 0.085665 0.049 Uiso 1 1 calc R U . . .
C38 C 0.2563(2) 0.8663(2) 0.1163(2) 0.0499(6) Uani 1 1 d . . . . .
H38 H 0.298151 0.909348 0.09911 0.06 Uiso 1 1 calc R U . . .
C39 C 0.2952(2) 0.7587(2) 0.1541(2) 0.0519(6) Uani 1 1 d . . . . .
H39 H 0.370272 0.715747 0.167112 0.062 Uiso 1 1 calc R U . . .
C40 C -0.0925(3) 0.5140(2) 0.2056(2) 0.0560(7) Uani 1 1 d . . . . .
H40 H -0.170049 0.544352 0.198263 0.067 Uiso 1 1 calc R U . . .
C41 C -0.0250(3) 0.4104(2) 0.2212(2) 0.0663(8) Uani 1 1 d . . . . .
H41 H -0.045946 0.35398 0.227599 0.08 Uiso 1 1 calc R U . . .
C42 C 0.0801(3) 0.4042(2) 0.2259(2) 0.0609(7) Uani 1 1 d . . . . .
H42 H 0.144325 0.340726 0.235865 0.073 Uiso 1 1 calc R U . . .
Cl1 Cl 0.17547(5) 0.79628(4) 0.88178(4) 0.04465(14) Uani 1 1 d D . . . .
Cl2A Cl 0.5839(2) 0.62744(19) 0.25976(19) 0.0383(4) Uani 0.602(5) 1 d D . P A 3
Cl2B Cl 0.5657(5) 0.6468(5) 0.2779(4) 0.0703(14) Uani 0.398(5) 1 d D . P A 4
N1 N 0.1311(2) 0.58733(18) 0.36599(15) 0.0556(5) Uani 1 1 d . . . . .
N2 N 0.21384(19) 0.53600(16) 0.42486(14) 0.0489(5) Uani 1 1 d . . . . .
N3 N 0.32639(17) 0.48077(14) 0.29278(13) 0.0415(4) Uani 1 1 d . . . . .
N4 N 0.41613(16) 0.43278(14) 0.15234(14) 0.0421(4) Uani 1 1 d . . . . .
N5 N 0.31910(17) 0.49996(15) 0.11236(14) 0.0446(4) Uani 1 1 d . . . . .
N6 N 0.08079(19) 0.49825(15) 0.21478(15) 0.0482(5) Uani 1 1 d . . . . .
N7 N -0.02728(18) 0.56530(15) 0.20254(15) 0.0456(4) Uani 1 1 d . . . . .
N8 N 0.03591(15) 0.69644(13) 0.17090(12) 0.0353(4) Uani 1 1 d . . . . .
N9 N 0.12212(14) 0.80973(13) 0.14188(13) 0.0341(3) Uani 1 1 d . . . . .
N10 N 0.21521(16) 0.72325(14) 0.16977(14) 0.0423(4) Uani 1 1 d . . . . .
O1A O 0.0803(9) 0.8845(7) 0.9019(9) 0.059(2) Uani 0.674(15) 1 d D U P B 1
O2A O 0.1679(8) 0.7598(9) 0.8098(7) 0.110(3) Uani 0.674(15) 1 d D U P B 1
O3A O 0.2688(3) 0.8284(4) 0.8304(6) 0.0871(19) Uani 0.674(15) 1 d D U P B 1
O4A O 0.2091(8) 0.7249(4) 0.9688(3) 0.094(3) Uani 0.674(15) 1 d D U P B 1
O4B O 0.1402(13) 0.7197(7) 0.9656(6) 0.086(3) Uani 0.326(15) 1 d D U P B 2
O3B O 0.2688(8) 0.8010(13) 0.9009(19) 0.123(6) Uani 0.326(15) 1 d D U P B 2
O2B O 0.1567(9) 0.7419(13) 0.8270(12) 0.070(4) Uani 0.326(15) 1 d D U P B 2
O1B O 0.083(2) 0.8926(17) 0.874(2) 0.083(8) Uani 0.326(15) 1 d D U P B 2
O5A O 0.6598(3) 0.6378(4) 0.3081(3) 0.0639(11) Uani 0.602(5) 1 d D U P A 3
O6A O 0.4927(4) 0.6136(5) 0.3267(3) 0.0773(15) Uani 0.602(5) 1 d D U P A 3
O7A O 0.5459(5) 0.7203(4) 0.1845(4) 0.0836(15) Uani 0.602(5) 1 d D U P A 3
O8A O 0.6423(4) 0.5428(4) 0.2136(4) 0.0935(16) Uani 0.602(5) 1 d D U P A 3
O5B O 0.6505(7) 0.5557(10) 0.3284(6) 0.128(4) Uani 0.398(5) 1 d D U P A 4
O6B O 0.6137(9) 0.6693(8) 0.1768(5) 0.116(3) Uani 0.398(5) 1 d D U P A 4
O7B O 0.4952(13) 0.6016(10) 0.2710(15) 0.188(6) Uani 0.398(5) 1 d D U P A 4
O8B O 0.5026(14) 0.7403(9) 0.3016(9) 0.198(6) Uani 0.398(5) 1 d D U P A 4
S1 S 0.81221(6) 0.18884(6) 0.58227(5) 0.05669(17) Uani 1 1 d . . . . .
S2 S -0.50816(5) 1.12839(6) 0.05429(6) 0.05743(17) Uani 1 1 d . . . . .
Zn1 Zn 0.18988(3) 0.57795(2) 0.21242(2) 0.04428(10) Uani 1 1 d . . . . .

loop_
_atom_site_aniso_label
_atom_site_aniso_U_11
_atom_site_aniso_U_22
_atom_site_aniso_U_33
_atom_site_aniso_U_23
_atom_site_aniso_U_13
_atom_site_aniso_U_12
C1 0.0576(15) 0.0450(12) 0.0455(12) -0.0155(10) -0.0110(10) -0.0152(11)
C2 0.0691(18) 0.0608(16) 0.0465(13) -0.0157(12) -0.0159(12) -0.0165(14)
C3 0.0624(18) 0.0611(16) 0.0633(17) -0.0131(13) -0.0244(14) -0.0115(14)
C4 0.0508(16) 0.0604(17) 0.079(2) -0.0176(15) -0.0135(14) -0.0139(13)
C5 0.0592(17) 0.0603(15) 0.0544(14) -0.0178(12) -0.0018(12) -0.0237(13)
C6 0.0587(15) 0.0450(12) 0.0440(12) -0.0108(9) -0.0110(10) -0.0207(11)
C7 0.0540(13) 0.0501(12) 0.0352(10) -0.0102(9) -0.0082(9) -0.0228(10)
C8 0.0586(14) 0.0507(13) 0.0499(13) -0.0121(10) -0.0151(10) -0.0190(11)
C9 0.0627(17) 0.0576(14) 0.0428(12) -0.0123(11) -0.0088(11) -0.0219(13)
C10 0.0631(17) 0.0517(13) 0.0432(12) -0.0110(10) -0.0108(11) -0.0184(12)
C11 0.0583(15) 0.0394(11) 0.0464(12) -0.0051(9) -0.0126(10) -0.0189(10)
C12 0.0454(13) 0.0374(11) 0.0531(13) -0.0101(9) -0.0057(10) -0.0113(9)
C13 0.0468(13) 0.0304(9) 0.0423(11) -0.0085(8) -0.0072(9) -0.0101(9)
C14 0.0596(15) 0.0437(12) 0.0434(12) -0.0064(9) -0.0133(10) -0.0180(11)
C15 0.0566(14) 0.0355(10) 0.0394(11) -0.0083(8) -0.0096(10) -0.0149(10)
C16 0.0454(13) 0.0420(11) 0.0489(12) -0.0195(10) -0.0001(10) -0.0061(10)
C17 0.0547(15) 0.0496(13) 0.0511(13) -0.0254(11) 0.0043(11) -0.0118(11)
C18 0.0535(15) 0.0467(12) 0.0437(12) -0.0166(10) -0.0071(10) -0.0099(11)
C19 0.0714(19) 0.0620(15) 0.0389(12) -0.0189(11) -0.0039(11) -0.0222(14)
C20 0.071(2) 0.0759(19) 0.0489(14) -0.0321(14) 0.0048(13) -0.0184(16)
C21 0.0597(17) 0.0674(17) 0.0527(15) -0.0293(13) -0.0014(12) -0.0046(13)
C22 0.0286(12) 0.0737(17) 0.0853(19) -0.0516(16) -0.0056(11) -0.0092(11)
C23 0.0392(15) 0.089(2) 0.091(2) -0.0527(19) -0.0130(14) -0.0073(14)
C24 0.0325(15) 0.111(3) 0.117(3) -0.081(3) -0.0216(16) 0.0064(16)
C25 0.0291(14) 0.122(3) 0.135(3) -0.099(3) 0.0018(16) -0.0181(17)
C26 0.0336(15) 0.101(2) 0.132(3) -0.085(2) 0.0121(16) -0.0257(15)
C27 0.0312(13) 0.0785(18) 0.099(2) -0.0633(17) 0.0042(12) -0.0198(12)
C28 0.0334(13) 0.0677(17) 0.098(2) -0.0499(16) 0.0073(13) -0.0220(12)
C29 0.0318(12) 0.0586(14) 0.0840(18) -0.0393(14) 0.0024(11) -0.0192(11)
C30 0.0348(12) 0.0475(12) 0.0764(17) -0.0280(12) 0.0004(11) -0.0151(10)
C31 0.0309(11) 0.0412(11) 0.0681(15) -0.0205(10) -0.0031(10) -0.0127(9)
C32 0.0301(11) 0.0375(10) 0.0501(12) -0.0163(9) -0.0005(8) -0.0115(8)
C33 0.0307(10) 0.0323(9) 0.0432(10) -0.0115(8) -0.0027(8) -0.0112(8)
C34 0.0308(10) 0.0343(9) 0.0323(9) -0.0115(7) -0.0016(7) -0.0108(8)
C35 0.0352(11) 0.0415(11) 0.0589(13) -0.0208(10) 0.0052(9) -0.0186(9)
C36 0.0425(12) 0.0356(10) 0.0390(10) -0.0151(8) 0.0066(8) -0.0169(9)
C37 0.0328(11) 0.0408(11) 0.0512(12) -0.0191(9) 0.0001(9) -0.0141(9)
C38 0.0329(12) 0.0593(14) 0.0696(16) -0.0352(12) 0.0010(10) -0.0186(10)
C39 0.0277(11) 0.0595(14) 0.0751(17) -0.0376(13) -0.0121(10) -0.0046(10)
C40 0.0594(16) 0.0466(13) 0.0667(16) -0.0246(12) 0.0172(12) -0.0300(12)
C41 0.087(2) 0.0415(13) 0.0698(18) -0.0212(12) 0.0188(15) -0.0329(14)
C42 0.082(2) 0.0336(11) 0.0574(15) -0.0163(10) 0.0010(13) -0.0150(12)
Cl1 0.0376(3) 0.0405(3) 0.0484(3) -0.0144(2) -0.0093(2) -0.0038(2)
Cl2A 0.0334(8) 0.0492(7) 0.0354(9) -0.0044(6) -0.0063(6) -0.0220(6)
Cl2B 0.058(2) 0.100(3) 0.0455(17) -0.0130(15) -0.0028(12) -0.030(2)
N1 0.0587(13) 0.0546(12) 0.0406(10) -0.0194(9) -0.0083(9) -0.0034(10)
N2 0.0595(13) 0.0440(10) 0.0377(9) -0.0130(8) -0.0090(9) -0.0113(9)
N3 0.0465(11) 0.0312(8) 0.0391(9) -0.0080(7) -0.0088(8) -0.0065(7)
N4 0.0393(10) 0.0320(8) 0.0454(10) -0.0125(7) -0.0048(8) -0.0031(7)
N5 0.0445(11) 0.0369(9) 0.0420(10) -0.0150(8) -0.0056(8) -0.0021(8)
N6 0.0558(12) 0.0326(9) 0.0484(11) -0.0138(8) -0.0010(9) -0.0099(8)
N7 0.0514(12) 0.0362(9) 0.0477(10) -0.0163(8) 0.0089(8) -0.0190(8)
N8 0.0354(9) 0.0315(8) 0.0352(8) -0.0105(6) -0.0012(7) -0.0095(7)
N9 0.0271(8) 0.0335(8) 0.0404(9) -0.0138(7) -0.0048(6) -0.0067(6)
N10 0.0327(10) 0.0386(9) 0.0523(11) -0.0195(8) -0.0133(8) -0.0008(7)
O1A 0.040(2) 0.041(3) 0.089(5) -0.024(3) -0.007(2) -0.003(2)
O2A 0.137(7) 0.158(6) 0.057(3) -0.058(3) 0.001(3) -0.061(5)
O3A 0.0411(19) 0.085(3) 0.121(5) -0.001(3) -0.013(2) -0.0273(18)
O4A 0.117(6) 0.065(2) 0.0450(18) -0.0067(15) -0.021(2) 0.015(3)
O4B 0.086(8) 0.075(5) 0.060(4) 0.005(3) -0.021(5) -0.006(5)
O3B 0.052(5) 0.125(10) 0.196(17) -0.063(12) -0.038(8) -0.010(5)
O2B 0.031(4) 0.106(7) 0.107(10) -0.084(8) 0.022(4) -0.031(4)
O1B 0.047(6) 0.037(5) 0.134(19) -0.001(7) -0.004(9) -0.004(4)
O5A 0.051(2) 0.095(3) 0.0575(19) -0.0174(19) -0.0161(15) -0.0343(19)
O6A 0.070(3) 0.107(3) 0.077(3) -0.036(3) 0.029(2) -0.064(3)
O7A 0.096(4) 0.073(3) 0.081(3) 0.023(2) -0.045(3) -0.043(3)
O8A 0.105(4) 0.096(3) 0.096(3) -0.051(3) 0.011(3) -0.047(3)
O5B 0.081(5) 0.181(10) 0.077(5) -0.013(5) -0.037(4) -0.008(6)
O6B 0.129(7) 0.116(7) 0.051(4) 0.000(4) -0.003(4) -0.020(6)
O7B 0.160(9) 0.115(7) 0.302(15) 0.058(9) -0.110(10) -0.101(7)
O8B 0.266(14) 0.161(10) 0.121(8) -0.060(7) 0.054(8) -0.063(10)
S1 0.0565(4) 0.0621(4) 0.0455(3) -0.0187(3) -0.0079(3) -0.0127(3)
S2 0.0267(3) 0.0599(4) 0.0859(5) -0.0289(3) -0.0041(3) -0.0106(2)
Zn1 0.04506(19) 0.03503(16) 0.04179(17) -0.01410(12) -0.00952(13) 0.00007(13)

loop_
_atom_type_symbol
_atom_type_description
_atom_type_scat_dispersion_real
_atom_type_scat_dispersion_imag
_atom_type_scat_source
C C 0.0181 0.0091 'International Tables Vol C Tables 4.2.6.8 and 6.1.1.4'
H H 0 0 'International Tables Vol C Tables 4.2.6.8 and 6.1.1.4'
Cl Cl 0.3639 0.7018 'International Tables Vol C Tables 4.2.6.8 and 6.1.1.4'
N N 0.0311 0.018 'International Tables Vol C Tables 4.2.6.8 and 6.1.1.4'
O O 0.0492 0.0322 'International Tables Vol C Tables 4.2.6.8 and 6.1.1.4'
S S 0.3331 0.5567 'International Tables Vol C Tables 4.2.6.8 and 6.1.1.4'
Zn Zn -1.5491 0.6778 'International Tables Vol C Tables 4.2.6.8 and 6.1.1.4'

loop_
_geom_angle_atom_site_label_1
_geom_angle_atom_site_label_2
_geom_angle_atom_site_label_3
_geom_angle
_geom_angle_site_symmetry_1
_geom_angle_site_symmetry_3
_geom_angle_publ_flag
C2 C1 C6 121.1(3) . . ?
C2 C1 S1 127.9(2) . . ?
C6 C1 S1 111.00(19) . . ?
C3 C2 C1 118.9(3) . . ?
C3 C2 H2 120.6 . . ?
C1 C2 H2 120.6 . . ?
C2 C3 C4 120.8(3) . . ?
C2 C3 H3 119.6 . . ?
C4 C3 H3 119.6 . . ?
C5 C4 C3 120.9(3) . . ?
C5 C4 H4 119.6 . . ?
C3 C4 H4 119.6 . . ?
C4 C5 C6 119.7(3) . . ?
C4 C5 H5 120.2 . . ?
C6 C5 H5 120.2 . . ?
C1 C6 C5 118.6(2) . . ?
C1 C6 C7 112.2(2) . . ?
C5 C6 C7 129.2(2) . . ?
C8 C7 C6 112.7(2) . . ?
C8 C7 H7 123.7 . . ?
C6 C7 H7 123.7 . . ?
C7 C8 C9 124.6(2) . . ?
C7 C8 S1 112.87(19) . . ?
C9 C8 S1 122.6(2) . . ?
C10 C9 C8 126.9(3) . . ?
C10 C9 H9 116.6 . . ?
C8 C9 H9 116.6 . . ?
C9 C10 C11 124.3(2) . . ?
C9 C10 H10 117.8 . . ?
C11 C10 H10 117.8 . . ?
C14 C11 C12 119.0(2) . . ?
C14 C11 C10 118.7(2) . . ?
C12 C11 C10 122.3(2) . . ?
C13 C12 C11 117.9(2) . . ?
C13 C12 H12 121 . . ?
C11 C12 H12 121 . . ?
N3 C13 C12 123.2(2) . . ?
N3 C13 N4 112.3(2) . . ?
C12 C13 N4 124.5(2) . . ?
C15 C14 C11 118.4(2) . . ?
C15 C14 H14 120.8 . . ?
C11 C14 H14 120.8 . . ?
N3 C15 C14 123.2(2) . . ?
N3 C15 N2 112.8(2) . . ?
C14 C15 N2 124.0(2) . . ?
C17 C16 N4 107.1(2) . . ?
C17 C16 H16 126.5 . . ?
N4 C16 H16 126.5 . . ?
C16 C17 C18 106.2(2) . . ?
C16 C17 H17 126.9 . . ?
C18 C17 H17 126.9 . . ?
N5 C18 C17 110.3(2) . . ?
N5 C18 H18 124.8 . . ?
C17 C18 H18 124.8 . . ?
C20 C19 N2 107.2(3) . . ?
C20 C19 H19 126.4 . . ?
N2 C19 H19 126.4 . . ?
C19 C20 C21 105.7(2) . . ?
C19 C20 H20 127.2 . . ?
C21 C20 H20 127.2 . . ?
N1 C21 C20 111.4(3) . . ?
N1 C21 H21 124.3 . . ?
C20 C21 H21 124.3 . . ?
C23 C22 C27 122.6(3) . . ?
C23 C22 S2 125.9(3) . . ?
C27 C22 S2 111.4(2) . . ?
C24 C23 C22 116.8(4) . . ?
C24 C23 H23 121.6 . . ?
C22 C23 H23 121.6 . . ?
C25 C24 C23 121.7(4) . . ?
C25 C24 H24 119.1 . . ?
C23 C24 H24 119.1 . . ?
C26 C25 C24 121.0(3) . . ?
C26 C25 H25 119.5 . . ?
C24 C25 H25 119.5 . . ?
C25 C26 C27 119.5(4) . . ?
C25 C26 H26 120.2 . . ?
C27 C26 H26 120.2 . . ?
C22 C27 C26 118.2(3) . . ?
C22 C27 C28 112.1(2) . . ?
C26 C27 C28 129.6(3) . . ?
C29 C28 C27 112.9(3) . . ?
C29 C28 H28 123.6 . . ?
C27 C28 H28 123.6 . . ?
C28 C29 C30 125.5(3) . . ?
C28 C29 S2 112.5(2) . . ?
C30 C29 S2 121.92(19) . . ?
C31 C30 C29 126.5(2) . . ?
C31 C30 H30 116.8 . . ?
C29 C30 H30 116.8 . . ?
C30 C31 C32 124.3(2) . . ?
C30 C31 H31 117.9 . . ?
C32 C31 H31 117.9 . . ?
C33 C32 C35 118.6(2) . . ?
C33 C32 C31 119.60(19) . . ?
C35 C32 C31 121.8(2) . . ?
C34 C33 C32 118.08(19) . . ?
C34 C33 H33 121 . . ?
C32 C33 H33 121 . . ?
N8 C34 C33 123.19(19) . . ?
N8 C34 N9 112.98(18) . . ?
C33 C34 N9 123.83(18) . . ?
C36 C35 C32 117.8(2) . . ?
C36 C35 H35 121.1 . . ?
C32 C35 H35 121.1 . . ?
N8 C36 C35 123.92(19) . . ?
N8 C36 N7 112.8(2) . . ?
C35 C36 N7 123.2(2) . . ?
N9 C37 C38 106.7(2) . . ?
N9 C37 H37 126.7 . . ?
C38 C37 H37 126.7 . . ?
C37 C38 C39 105.7(2) . . ?
C37 C38 H38 127.2 . . ?
C39 C38 H38 127.2 . . ?
N10 C39 C38 111.7(2) . . ?
N10 C39 H39 124.2 . . ?
C38 C39 H39 124.2 . . ?
N7 C40 C41 106.6(3) . . ?
N7 C40 H40 126.7 . . ?
C41 C40 H40 126.7 . . ?
C40 C41 C42 105.8(2) . . ?
C40 C41 H41 127.1 . . ?
C42 C41 H41 127.1 . . ?
N6 C42 C41 111.9(3) . . ?
N6 C42 H42 124.1 . . ?
C41 C42 H42 124.1 . . ?
O2A Cl1 O4A 118.2(6) . . ?
O3B Cl1 O1B 112.6(17) . . ?
O2A Cl1 O1A 114.8(7) . . ?
O4A Cl1 O1A 109.1(5) . . ?
O3B Cl1 O2B 134.7(8) . . ?
O1B Cl1 O2B 105.7(15) . . ?
O2A Cl1 O3A 96.2(7) . . ?
O4A Cl1 O3A 107.5(4) . . ?
O1A Cl1 O3A 109.8(7) . . ?
O3B Cl1 O4B 108.9(9) . . ?
O1B Cl1 O4B 105.8(14) . . ?
O2B Cl1 O4B 81.9(10) . . ?
O6A Cl2A O7A 110.4(4) . . ?
O6A Cl2A O8A 111.6(3) . . ?
O7A Cl2A O8A 106.7(4) . . ?
O6A Cl2A O5A 110.1(3) . . ?
O7A Cl2A O5A 107.7(3) . . ?
O8A Cl2A O5A 110.2(3) . . ?
O8B Cl2B O7B 109.5(12) . . ?
O8B Cl2B O5B 129.3(10) . . ?
O7B Cl2B O5B 99.9(9) . . ?
O8B Cl2B O6B 107.8(8) . . ?
O7B Cl2B O6B 100.2(11) . . ?
O5B Cl2B O6B 106.4(7) . . ?
C21 N1 N2 104.9(2) . . ?
C21 N1 Zn1 141.3(2) . . ?
N2 N1 Zn1 113.71(16) . . ?
N1 N2 C19 110.8(2) . . ?
N1 N2 C15 118.46(19) . . ?
C19 N2 C15 130.7(2) . . ?
C13 N3 C15 118.3(2) . . ?
C13 N3 Zn1 119.77(15) . . ?
C15 N3 Zn1 121.63(16) . . ?
C16 N4 N5 110.8(2) . . ?
C16 N4 C13 130.1(2) . . ?
N5 N4 C13 119.03(18) . . ?
C18 N5 N4 105.70(19) . . ?
C18 N5 Zn1 140.43(18) . . ?
N4 N5 Zn1 113.34(14) . . ?
C42 N6 N7 104.0(2) . . ?
C42 N6 Zn1 142.9(2) . . ?
N7 N6 Zn1 113.04(13) . . ?
C40 N7 N6 111.7(2) . . ?
C40 N7 C36 129.6(2) . . ?
N6 N7 C36 118.4(2) . . ?
C36 N8 C34 118.39(18) . . ?
C36 N8 Zn1 120.88(14) . . ?
C34 N8 Zn1 120.07(14) . . ?
C37 N9 N10 110.98(18) . . ?
C37 N9 C34 130.52(18) . . ?
N10 N9 C34 118.46(17) . . ?
C39 N10 N9 105.02(19) . . ?
C39 N10 Zn1 140.93(16) . . ?
N9 N10 Zn1 113.81(14) . . ?
C1 S1 C8 91.25(13) . . ?
C22 S2 C29 91.03(14) . . ?
N3 Zn1 N8 161.40(7) . . ?
N3 Zn1 N5 74.98(7) . . ?
N8 Zn1 N5 122.93(7) . . ?
N3 Zn1 N10 99.71(7) . . ?
N8 Zn1 N10 74.23(7) . . ?
N5 Zn1 N10 98.35(8) . . ?
N3 Zn1 N6 113.04(8) . . ?
N8 Zn1 N6 73.46(7) . . ?
N5 Zn1 N6 93.72(8) . . ?
N10 Zn1 N6 147.04(7) . . ?
N3 Zn1 N1 72.71(8) . . ?
N8 Zn1 N1 89.86(7) . . ?
N5 Zn1 N1 147.09(8) . . ?
N10 Zn1 N1 93.06(8) . . ?
N6 Zn1 N1 93.19(9) . . ?

loop_
_geom_bond_atom_site_label_1
_geom_bond_atom_site_label_2
_geom_bond_distance
_geom_bond_site_symmetry_2
_geom_bond_publ_flag
C1 C2 1.389(4) . ?
C1 C6 1.407(4) . ?
C1 S1 1.734(3) . ?
C2 C3 1.374(4) . ?
C2 H2 0.95 . ?
C3 C4 1.393(5) . ?
C3 H3 0.95 . ?
C4 C5 1.367(4) . ?
C4 H4 0.95 . ?
C5 C6 1.409(4) . ?
C5 H5 0.95 . ?
C6 C7 1.447(3) . ?
C7 C8 1.338(4) . ?
C7 H7 0.95 . ?
C8 C9 1.460(4) . ?
C8 S1 1.757(3) . ?
C9 C10 1.313(4) . ?
C9 H9 0.95 . ?
C10 C11 1.479(4) . ?
C10 H10 0.95 . ?
C11 C14 1.381(4) . ?
C11 C12 1.409(4) . ?
C12 C13 1.377(3) . ?
C12 H12 0.95 . ?
C13 N3 1.328(3) . ?
C13 N4 1.409(3) . ?
C14 C15 1.376(4) . ?
C14 H14 0.95 . ?
C15 N3 1.339(3) . ?
C15 N2 1.399(3) . ?
C16 C17 1.352(4) . ?
C16 N4 1.356(3) . ?
C16 H16 0.95 . ?
C17 C18 1.407(3) . ?
C17 H17 0.95 . ?
C18 N5 1.318(3) . ?
C18 H18 0.95 . ?
C19 C20 1.346(4) . ?
C19 N2 1.369(3) . ?
C19 H19 0.95 . ?
C20 C21 1.395(4) . ?
C20 H20 0.95 . ?
C21 N1 1.327(3) . ?
C21 H21 0.95 . ?
C22 C23 1.393(5) . ?
C22 C27 1.400(5) . ?
C22 S2 1.742(3) . ?
C23 C24 1.392(5) . ?
C23 H23 0.95 . ?
C24 C25 1.379(6) . ?
C24 H24 0.95 . ?
C25 C26 1.371(6) . ?
C25 H25 0.95 . ?
C26 C27 1.409(4) . ?
C26 H26 0.95 . ?
C27 C28 1.429(4) . ?
C28 C29 1.363(4) . ?
C28 H28 0.95 . ?
C29 C30 1.442(4) . ?
C29 S2 1.743(3) . ?
C30 C31 1.333(3) . ?
C30 H30 0.95 . ?
C31 C32 1.463(3) . ?
C31 H31 0.95 . ?
C32 C33 1.398(3) . ?
C32 C35 1.409(3) . ?
C33 C34 1.381(3) . ?
C33 H33 0.95 . ?
C34 N8 1.329(3) . ?
C34 N9 1.402(3) . ?
C35 C36 1.368(3) . ?
C35 H35 0.95 . ?
C36 N8 1.328(3) . ?
C36 N7 1.416(3) . ?
C37 N9 1.358(3) . ?
C37 C38 1.363(3) . ?
C37 H37 0.95 . ?
C38 C39 1.387(4) . ?
C38 H38 0.95 . ?
C39 N10 1.317(3) . ?
C39 H39 0.95 . ?
C40 N7 1.355(3) . ?
C40 C41 1.363(4) . ?
C40 H40 0.95 . ?
C41 C42 1.379(5) . ?
C41 H41 0.95 . ?
C42 N6 1.334(3) . ?
C42 H42 0.95 . ?
Cl1 O2A 1.364(7) . ?
Cl1 O3B 1.371(9) . ?
Cl1 O4A 1.386(4) . ?
Cl1 O1B 1.409(13) . ?
Cl1 O1A 1.419(6) . ?
Cl1 O2B 1.419(10) . ?
Cl1 O3A 1.468(4) . ?
Cl1 O4B 1.506(9) . ?
Cl2A O6A 1.409(4) . ?
Cl2A O7A 1.421(4) . ?
Cl2A O8A 1.432(5) . ?
Cl2A O5A 1.444(4) . ?
Cl2B O8B 1.369(10) . ?
Cl2B O7B 1.396(10) . ?
Cl2B O5B 1.436(9) . ?
Cl2B O6B 1.453(8) . ?
N1 N2 1.357(3) . ?
N1 Zn1 2.222(2) . ?
N3 Zn1 2.1032(19) . ?
N4 N5 1.369(3) . ?
N5 Zn1 2.1401(18) . ?
N6 N7 1.363(3) . ?
N6 Zn1 2.208(2) . ?
N8 Zn1 2.1046(18) . ?
N9 N10 1.364(2) . ?
N10 Zn1 2.162(2) . ?

loop_
_geom_torsion_atom_site_label_1
_geom_torsion_atom_site_label_2
_geom_torsion_atom_site_label_3
_geom_torsion_atom_site_label_4
_geom_torsion
_geom_torsion_site_symmetry_1
_geom_torsion_site_symmetry_2
_geom_torsion_site_symmetry_3
_geom_torsion_site_symmetry_4
_geom_torsion_publ_flag
C6 C1 C2 C3 1.0(4) . . . . ?
S1 C1 C2 C3 -180.0(2) . . . . ?
C1 C2 C3 C4 0.0(5) . . . . ?
C2 C3 C4 C5 -0.8(5) . . . . ?
C3 C4 C5 C6 0.6(5) . . . . ?
C2 C1 C6 C5 -1.1(4) . . . . ?
S1 C1 C6 C5 179.6(2) . . . . ?
C2 C1 C6 C7 178.1(2) . . . . ?
S1 C1 C6 C7 -1.1(3) . . . . ?
C4 C5 C6 C1 0.4(4) . . . . ?
C4 C5 C6 C7 -178.7(3) . . . . ?
C1 C6 C7 C8 0.8(3) . . . . ?
C5 C6 C7 C8 179.9(3) . . . . ?
C6 C7 C8 C9 -179.1(2) . . . . ?
C6 C7 C8 S1 -0.1(3) . . . . ?
C7 C8 C9 C10 -175.7(3) . . . . ?
S1 C8 C9 C10 5.4(4) . . . . ?
C8 C9 C10 C11 179.9(3) . . . . ?
C9 C10 C11 C14 -172.0(3) . . . . ?
C9 C10 C11 C12 8.0(4) . . . . ?
C14 C11 C12 C13 0.6(3) . . . . ?
C10 C11 C12 C13 -179.4(2) . . . . ?
C11 C12 C13 N3 0.8(4) . . . . ?
C11 C12 C13 N4 -178.6(2) . . . . ?
C12 C11 C14 C15 -1.2(4) . . . . ?
C10 C11 C14 C15 178.8(2) . . . . ?
C11 C14 C15 N3 0.6(4) . . . . ?
C11 C14 C15 N2 179.5(2) . . . . ?
N4 C16 C17 C18 0.0(3) . . . . ?
C16 C17 C18 N5 -0.3(3) . . . . ?
N2 C19 C20 C21 0.1(4) . . . . ?
C19 C20 C21 N1 0.1(4) . . . . ?
C27 C22 C23 C24 0.2(4) . . . . ?
S2 C22 C23 C24 179.0(2) . . . . ?
C22 C23 C24 C25 0.0(5) . . . . ?
C23 C24 C25 C26 0.4(5) . . . . ?
C24 C25 C26 C27 -0.9(5) . . . . ?
C23 C22 C27 C26 -0.6(4) . . . . ?
S2 C22 C27 C26 -179.7(2) . . . . ?
C23 C22 C27 C28 178.3(3) . . . . ?
S2 C22 C27 C28 -0.8(3) . . . . ?
C25 C26 C27 C22 1.0(4) . . . . ?
C25 C26 C27 C28 -177.7(3) . . . . ?
C22 C27 C28 C29 0.2(3) . . . . ?
C26 C27 C28 C29 178.9(3) . . . . ?
C27 C28 C29 C30 -177.4(3) . . . . ?
C27 C28 C29 S2 0.5(3) . . . . ?
C28 C29 C30 C31 -167.3(3) . . . . ?
S2 C29 C30 C31 14.9(4) . . . . ?
C29 C30 C31 C32 -178.0(3) . . . . ?
C30 C31 C32 C33 -168.9(3) . . . . ?
C30 C31 C32 C35 11.8(4) . . . . ?
C35 C32 C33 C34 -0.3(3) . . . . ?
C31 C32 C33 C34 -179.7(2) . . . . ?
C32 C33 C34 N8 0.6(3) . . . . ?
C32 C33 C34 N9 -178.07(19) . . . . ?
C33 C32 C35 C36 -0.3(3) . . . . ?
C31 C32 C35 C36 179.0(2) . . . . ?
C32 C35 C36 N8 0.7(4) . . . . ?
C32 C35 C36 N7 -177.8(2) . . . . ?
N9 C37 C38 C39 0.0(3) . . . . ?
C37 C38 C39 N10 0.1(3) . . . . ?
N7 C40 C41 C42 -0.6(3) . . . . ?
C40 C41 C42 N6 0.5(3) . . . . ?
C20 C21 N1 N2 -0.2(4) . . . . ?
C20 C21 N1 Zn1 -176.2(3) . . . . ?
C21 N1 N2 C19 0.3(3) . . . . ?
Zn1 N1 N2 C19 177.59(18) . . . . ?
C21 N1 N2 C15 178.7(2) . . . . ?
Zn1 N1 N2 C15 -4.1(3) . . . . ?
C20 C19 N2 N1 -0.3(3) . . . . ?
C20 C19 N2 C15 -178.4(3) . . . . ?
N3 C15 N2 N1 -2.2(3) . . . . ?
C14 C15 N2 N1 178.8(2) . . . . ?
N3 C15 N2 C19 175.7(3) . . . . ?
C14 C15 N2 C19 -3.3(4) . . . . ?
C12 C13 N3 C15 -1.4(3) . . . . ?
N4 C13 N3 C15 177.98(19) . . . . ?
C12 C13 N3 Zn1 172.12(18) . . . . ?
N4 C13 N3 Zn1 -8.5(3) . . . . ?
C14 C15 N3 C13 0.7(3) . . . . ?
N2 C15 N3 C13 -178.3(2) . . . . ?
C14 C15 N3 Zn1 -172.69(18) . . . . ?
N2 C15 N3 Zn1 8.3(3) . . . . ?
C17 C16 N4 N5 0.4(3) . . . . ?
C17 C16 N4 C13 176.9(2) . . . . ?
N3 C13 N4 C16 -168.1(2) . . . . ?
C12 C13 N4 C16 11.3(4) . . . . ?
N3 C13 N4 N5 8.1(3) . . . . ?
C12 C13 N4 N5 -172.5(2) . . . . ?
C17 C18 N5 N4 0.6(3) . . . . ?
C17 C18 N5 Zn1 -169.9(2) . . . . ?
C16 N4 N5 C18 -0.6(3) . . . . ?
C13 N4 N5 C18 -177.5(2) . . . . ?
C16 N4 N5 Zn1 172.82(16) . . . . ?
C13 N4 N5 Zn1 -4.1(3) . . . . ?
C41 C42 N6 N7 -0.1(3) . . . . ?
C41 C42 N6 Zn1 178.2(2) . . . . ?
C41 C40 N7 N6 0.6(3) . . . . ?
C41 C40 N7 C36 174.3(2) . . . . ?
C42 N6 N7 C40 -0.3(3) . . . . ?
Zn1 N6 N7 C40 -179.20(16) . . . . ?
C42 N6 N7 C36 -174.7(2) . . . . ?
Zn1 N6 N7 C36 6.3(2) . . . . ?
N8 C36 N7 C40 -170.9(2) . . . . ?
C35 C36 N7 C40 7.8(4) . . . . ?
N8 C36 N7 N6 2.4(3) . . . . ?
C35 C36 N7 N6 -178.9(2) . . . . ?
C35 C36 N8 C34 -0.5(3) . . . . ?
N7 C36 N8 C34 178.23(18) . . . . ?
C35 C36 N8 Zn1 170.25(18) . . . . ?
N7 C36 N8 Zn1 -11.0(2) . . . . ?
C33 C34 N8 C36 -0.2(3) . . . . ?
N9 C34 N8 C36 178.59(17) . . . . ?
C33 C34 N8 Zn1 -171.04(15) . . . . ?
N9 C34 N8 Zn1 7.8(2) . . . . ?
C38 C37 N9 N10 -0.1(3) . . . . ?
C38 C37 N9 C34 -177.8(2) . . . . ?
N8 C34 N9 C37 170.9(2) . . . . ?
C33 C34 N9 C37 -10.3(3) . . . . ?
N8 C34 N9 N10 -6.6(3) . . . . ?
C33 C34 N9 N10 172.18(19) . . . . ?
C38 C39 N10 N9 -0.2(3) . . . . ?
C38 C39 N10 Zn1 173.39(19) . . . . ?
C37 N9 N10 C39 0.2(2) . . . . ?
C34 N9 N10 C39 178.20(19) . . . . ?
C37 N9 N10 Zn1 -175.39(14) . . . . ?
C34 N9 N10 Zn1 2.6(2) . . . . ?
C2 C1 S1 C8 -178.2(3) . . . . ?
C6 C1 S1 C8 0.9(2) . . . . ?
C7 C8 S1 C1 -0.4(2) . . . . ?
C9 C8 S1 C1 178.6(2) . . . . ?
C23 C22 S2 C29 -178.1(3) . . . . ?
C27 C22 S2 C29 0.9(2) . . . . ?
C28 C29 S2 C22 -0.8(2) . . . . ?
C30 C29 S2 C22 177.2(2) . . . . ?
